data_7016328
loop_
_publ_author_name
'Dost\'al, Libor'
'Jambor, Roman'
'R\%u\<zi\<cka, Ale\<s'
'Jir\'asko, Robert'
'Hole\<cek, Jaroslav'
'De Proft, Frank'

_publ_section_title
;
 OCO and NCO chelated derivatives of heavier group 15 elements. Study
 on possibility of cyclization reaction via intramolecular ether bond
 cleavage.
;
_journal_issue 35
_journal_name_full 'Dalton transactions (Cambridge, England : 2003)'
_journal_page_first 8922
_journal_page_last 8934
_journal_paper_doi 10.1039/c1dt10234f
_journal_volume 40
_journal_year 2011
_chemical_formula_moiety 'C14 H22 Bi Cl N O, C H12 B11, 2(C H2 Cl2)'
_chemical_formula_sum 'C17 H38 B11 Bi Cl5 N O'
_chemical_formula_weight 777.62
_chemical_name_systematic
;
?
;
_space_group_IT_number 2
_symmetry_cell_setting triclinic
_symmetry_space_group_name_Hall '-P 1'
_symmetry_space_group_name_H-M 'P -1'
_atom_sites_solution_hydrogens geom
_atom_sites_solution_primary direct
_atom_sites_solution_secondary difmap
_audit_creation_method SHELXL-97
_cell_angle_alpha 71.583(6)
_cell_angle_beta 81.044(6)
_cell_angle_gamma 87.254(7)
_cell_formula_units_Z 2
_cell_length_a 9.1429(7)
_cell_length_b 11.9780(4)
_cell_length_c 15.2951(9)
_cell_measurement_reflns_used 27477
_cell_measurement_temperature 150(1)
_cell_measurement_theta_max 27.5
_cell_measurement_theta_min 1
_cell_volume 1569.85(17)
_computing_cell_refinement 'COLLECT and DENZO'
_computing_data_collection 'COLLECT (Hooft, 1998) and DENZO (Otwinowski & Minor, 1997)'
_computing_data_reduction 'COLLECT and DENZO'
_computing_molecular_graphics 'PLATON (Spek, 2003)'
_computing_publication_material 'SHELXL-97 (Sheldrick, 1997)'
_computing_structure_refinement 'SHELXL-97 (Sheldrick, 1997)'
_computing_structure_solution 'SIR92 (Altomare et al., 1994)'
_diffrn_ambient_temperature 150(1)
_diffrn_detector_area_resol_mean 9.091
_diffrn_measured_fraction_theta_full 0.992
_diffrn_measured_fraction_theta_max 0.992
_diffrn_measurement_device_type 'Bruker Nonius KappaCCD area detector'
_diffrn_measurement_method '\f and \w scans to fill the Ewald sphere'
_diffrn_radiation_monochromator graphite
_diffrn_radiation_source 'fine-focus sealed tube'
_diffrn_radiation_type MoK\a
_diffrn_radiation_wavelength 0.71073
_diffrn_reflns_av_R_equivalents 0.0461
_diffrn_reflns_av_sigmaI/netI 0.0309
_diffrn_reflns_limit_h_max 11
_diffrn_reflns_limit_h_min -11
_diffrn_reflns_limit_k_max 15
_diffrn_reflns_limit_k_min -14
_diffrn_reflns_limit_l_max 19
_diffrn_reflns_limit_l_min -18
_diffrn_reflns_number 27420
_diffrn_reflns_theta_full 27.50
_diffrn_reflns_theta_max 27.50
_diffrn_reflns_theta_min 2.26
_diffrn_standards_number 0
_exptl_absorpt_coefficient_mu 6.056
_exptl_absorpt_correction_T_max 0.490
_exptl_absorpt_correction_T_min 0.223
_exptl_absorpt_correction_type integration
_exptl_absorpt_process_details
;
Gaussian integration (Coppens, 1970)
;
_exptl_crystal_colour colourless
_exptl_crystal_density_diffrn 1.645
_exptl_crystal_density_method 'not measured'
_exptl_crystal_description block
_exptl_crystal_F_000 756
_exptl_crystal_size_max 0.48
_exptl_crystal_size_mid 0.24
_exptl_crystal_size_min 0.15
_refine_diff_density_max 2.091
_refine_diff_density_min -1.588
_refine_diff_density_rms 0.128
_refine_ls_extinction_method none
_refine_ls_goodness_of_fit_ref 1.072
_refine_ls_hydrogen_treatment constr
_refine_ls_matrix_type full
_refine_ls_number_parameters 325
_refine_ls_number_reflns 7142
_refine_ls_number_restraints 0
_refine_ls_restrained_S_all 1.072
_refine_ls_R_factor_all 0.0368
_refine_ls_R_factor_gt 0.0303
_refine_ls_shift/su_max 0.001
_refine_ls_shift/su_mean 0.000
_refine_ls_structure_factor_coef Fsqd
_refine_ls_weighting_details 'calc w=1/[\s^2^(Fo^2^)+(0.0285P)^2^+5.8275P] where P=(Fo^2^+2Fc^2^)/3'
_refine_ls_weighting_scheme calc
_refine_ls_wR_factor_gt 0.0696
_refine_ls_wR_factor_ref 0.0734
_reflns_number_gt 6508
_reflns_number_total 7142
_reflns_threshold_expression >2sigma(I)
_cod_data_source_file c1dt10234f.txt
_cod_data_source_block 12
_cod_original_cell_volume 1569.86(17)
_cod_database_code 7016328

loop_
_symmetry_equiv_pos_as_xyz
'x, y, z'
'-x, -y, -z'

loop_
_atom_site_label
_atom_site_type_symbol
_atom_site_fract_x
_atom_site_fract_y
_atom_site_fract_z
_atom_site_U_iso_or_equiv
_atom_site_adp_type
_atom_site_occupancy
_atom_site_symmetry_multiplicity
_atom_site_calc_flag
_atom_site_refinement_flags
Bi1 Bi 0.750236(16) 0.386336(13) 0.318792(10) 0.01972(5) Uani 1 1 d .
Cl1 Cl 0.60374(12) 0.54213(10) 0.36751(8) 0.0324(2) Uani 1 1 d .
Cl3 Cl 0.3210(2) 0.29342(19) 0.29179(13) 0.0734(5) Uani 1 1 d .
Cl5 Cl 0.59445(16) 0.85829(14) 0.00911(13) 0.0597(4) Uani 1 1 d .
Cl2 Cl 0.4342(3) 0.4014(2) 0.0971(2) 0.1148(10) Uani 1 1 d .
N1 N 0.8827(4) 0.5405(3) 0.1921(2) 0.0241(7) Uani 1 1 d .
C28 C 0.4168(8) 0.8343(7) 0.0852(10) 0.130(5) Uani 1 1 d .
H28A H 0.4152 0.8719 0.1329 0.157 Uiso 1 1 d R
H28B H 0.3433 0.8723 0.0460 0.157 Uiso 1 1 d R
C3 C 1.1493(5) 0.5508(4) 0.3506(3) 0.0303(10) Uani 1 1 d .
H3 H 1.2027 0.6194 0.3181 0.036 Uiso 1 1 d R
B22 B 1.0487(6) 0.0377(4) 0.1243(4) 0.0272(10) Uani 1 1 d .
H22 H 1.1449 0.0226 0.0764 0.033 Uiso 1 1 d R
C10 C 0.9054(5) 0.2348(4) 0.5042(3) 0.0287(9) Uani 1 1 d .
H10A H 0.9503 0.1686 0.4865 0.034 Uiso 1 1 d R
H10B H 0.9054 0.2185 0.5704 0.034 Uiso 1 1 d R
B26 B 0.8835(5) -0.0290(5) 0.1416(4) 0.0262(10) Uani 1 1 d .
H26 H 0.8690 -0.0906 0.1033 0.031 Uiso 1 1 d R
C11 C 0.6442(5) 0.1664(4) 0.5469(3) 0.0241(9) Uani 1 1 d .
C4 C 1.1945(5) 0.4749(5) 0.4298(3) 0.0321(10) Uani 1 1 d .
H4 H 1.2788 0.4930 0.4498 0.039 Uiso 1 1 d R
C13 C 0.6271(5) 0.1809(4) 0.6433(3) 0.0307(10) Uani 1 1 d .
H13A H 0.7193 0.1633 0.6674 0.037 Uiso 1 1 d R
H13B H 0.5519 0.1280 0.6841 0.037 Uiso 1 1 d R
H13C H 0.5990 0.2604 0.6392 0.037 Uiso 1 1 d R
C5 C 1.1174(5) 0.3728(4) 0.4805(3) 0.0303(10) Uani 1 1 d .
H5 H 1.1502 0.3229 0.5339 0.036 Uiso 1 1 d R
C15 C 0.9276(6) 0.1537(4) 0.2533(4) 0.0344(11) Uani 1 1 d .
H15 H 0.9435 0.2155 0.2911 0.041 Uiso 1 1 d R
C12 C 0.6892(6) 0.0428(4) 0.5482(4) 0.0347(11) Uani 1 1 d .
H12A H 0.7064 0.0398 0.4855 0.042 Uiso 1 1 d R
H12B H 0.6113 -0.0110 0.5839 0.042 Uiso 1 1 d R
H12C H 0.7781 0.0213 0.5757 0.042 Uiso 1 1 d R
B25 B 0.7373(6) 0.0588(5) 0.1624(4) 0.0292(11) Uani 1 1 d .
H25 H 0.6283 0.0576 0.1408 0.035 Uiso 1 1 d R
C6 C 0.9918(4) 0.3443(4) 0.4511(3) 0.0234(8) Uani 1 1 d .
C14 C 0.5035(5) 0.2038(4) 0.5044(4) 0.0336(10) Uani 1 1 d .
H14A H 0.4812 0.2841 0.5009 0.040 Uiso 1 1 d R
H14B H 0.4228 0.1543 0.5420 0.040 Uiso 1 1 d R
H14C H 0.5180 0.1967 0.4429 0.040 Uiso 1 1 d R
B20 B 0.8188(6) 0.1910(5) 0.1613(4) 0.0268(10) Uani 1 1 d .
H20 H 0.7625 0.2764 0.1390 0.032 Uiso 1 1 d R
B17 B 1.0727(5) 0.0594(5) 0.2286(4) 0.0276(10) Uani 1 1 d .
H17 H 1.1821 0.0597 0.2500 0.033 Uiso 1 1 d R
C2 C 1.0227(5) 0.5248(4) 0.3203(3) 0.0232(8) Uani 1 1 d .
B23 B 0.9899(6) -0.0718(5) 0.2296(4) 0.0281(10) Uani 1 1 d .
H23 H 1.0455 -0.1576 0.2506 0.034 Uiso 1 1 d R
B24 B 0.7953(6) -0.0588(5) 0.2539(4) 0.0314(11) Uani 1 1 d .
H24 H 0.7250 -0.1364 0.2914 0.038 Uiso 1 1 d R
C1 C 0.9467(4) 0.4206(4) 0.3709(3) 0.0202(8) Uani 1 1 d .
B21 B 0.8969(6) 0.1179(5) 0.0806(4) 0.0293(11) Uani 1 1 d .
H21 H 0.8926 0.1550 0.0054 0.035 Uiso 1 1 d R
B18 B 0.9128(6) 0.0003(5) 0.3109(4) 0.0301(11) Uani 1 1 d .
H18 H 0.9175 -0.0378 0.3860 0.036 Uiso 1 1 d R
C7 C 0.9614(5) 0.6073(4) 0.2382(3) 0.0256(9) Uani 1 1 d .
H7A H 0.8925 0.6610 0.2591 0.031 Uiso 1 1 d R
H7B H 1.0408 0.6534 0.1939 0.031 Uiso 1 1 d R
C9 C 0.7849(6) 0.6196(5) 0.1309(4) 0.0386(11) Uani 1 1 d .
H9A H 0.7133 0.6535 0.1681 0.046 Uiso 1 1 d R
H9B H 0.7347 0.5755 0.1018 0.046 Uiso 1 1 d R
H9C H 0.8423 0.6811 0.0838 0.046 Uiso 1 1 d R
C8 C 0.9931(6) 0.4849(4) 0.1369(3) 0.0332(10) Uani 1 1 d .
H8A H 1.0611 0.5438 0.0956 0.040 Uiso 1 1 d R
H8B H 0.9437 0.4497 0.1012 0.040 Uiso 1 1 d R
H8C H 1.0464 0.4255 0.1782 0.040 Uiso 1 1 d R
O1 O 0.7559(3) 0.2515(3) 0.4835(2) 0.0261(6) Uani 1 1 d .
B16 B 1.0143(6) 0.1776(5) 0.1366(4) 0.0272(10) Uani 1 1 d .
H16 H 1.0852 0.2546 0.0984 0.033 Uiso 1 1 d R
B19 B 0.7566(6) 0.0813(5) 0.2691(4) 0.0279(10) Uani 1 1 d .
H19 H 0.6600 0.0960 0.3169 0.034 Uiso 1 1 d R
C27 C 0.3950(6) 0.2709(5) 0.1869(4) 0.0451(13) Uani 1 1 d .
H27A H 0.4850 0.2249 0.1950 0.054 Uiso 1 1 d R
H27B H 0.3249 0.2256 0.1702 0.054 Uiso 1 1 d R
Cl4 Cl 0.3744(2) 0.6904(2) 0.1298(2) 0.1058(9) Uani 1 1 d .

loop_
_atom_site_aniso_label
_atom_site_aniso_U_11
_atom_site_aniso_U_22
_atom_site_aniso_U_33
_atom_site_aniso_U_23
_atom_site_aniso_U_13
_atom_site_aniso_U_12
Bi1 0.01919(8) 0.01827(8) 0.02158(8) -0.00536(6) -0.00444(5) -0.00017(5)
Cl1 0.0275(5) 0.0305(6) 0.0387(6) -0.0129(5) -0.0017(4) 0.0089(4)
Cl3 0.0815(12) 0.0917(14) 0.0626(10) -0.0427(10) -0.0282(9) 0.0354(11)
Cl5 0.0323(7) 0.0537(9) 0.0748(11) 0.0059(8) -0.0078(7) -0.0008(6)
Cl2 0.118(2) 0.0689(14) 0.110(2) 0.0261(13) 0.0160(16) -0.0159(13)
N1 0.0299(19) 0.0196(17) 0.0208(17) -0.0034(14) -0.0043(14) -0.0001(14)
C28 0.032(4) 0.050(4) 0.258(15) 0.018(6) -0.009(6) 0.003(3)
C3 0.025(2) 0.034(2) 0.036(2) -0.020(2) 0.0034(19) -0.0075(18)
B22 0.026(2) 0.027(2) 0.035(3) -0.018(2) -0.005(2) 0.0046(19)
C10 0.020(2) 0.032(2) 0.026(2) 0.0017(18) -0.0051(17) 0.0040(17)
B26 0.022(2) 0.033(3) 0.028(2) -0.015(2) -0.0027(19) 0.0023(19)
C11 0.024(2) 0.020(2) 0.025(2) -0.0017(17) -0.0008(16) -0.0040(16)
C4 0.020(2) 0.050(3) 0.034(2) -0.024(2) -0.0013(18) -0.0047(19)
C13 0.030(2) 0.034(2) 0.030(2) -0.013(2) -0.0002(19) -0.0013(19)
C5 0.021(2) 0.046(3) 0.026(2) -0.014(2) -0.0055(17) 0.0074(19)
C15 0.038(3) 0.033(3) 0.037(3) -0.016(2) -0.011(2) 0.009(2)
C12 0.044(3) 0.024(2) 0.035(3) -0.008(2) -0.003(2) -0.004(2)
B25 0.022(2) 0.035(3) 0.034(3) -0.015(2) -0.006(2) 0.002(2)
C6 0.0179(19) 0.030(2) 0.024(2) -0.0127(18) -0.0015(16) 0.0010(16)
C14 0.024(2) 0.035(3) 0.037(3) -0.003(2) -0.0044(19) -0.0096(19)
B20 0.026(2) 0.030(3) 0.027(2) -0.012(2) -0.0050(19) 0.006(2)
B17 0.022(2) 0.027(2) 0.038(3) -0.015(2) -0.009(2) 0.0054(19)
C2 0.0208(19) 0.024(2) 0.027(2) -0.0132(17) -0.0009(16) -0.0003(16)
B23 0.024(2) 0.025(2) 0.037(3) -0.012(2) -0.004(2) 0.0022(19)
B24 0.025(2) 0.029(3) 0.040(3) -0.011(2) 0.000(2) -0.003(2)
C1 0.0171(18) 0.024(2) 0.0211(19) -0.0089(16) -0.0024(15) -0.0005(15)
B21 0.029(3) 0.040(3) 0.021(2) -0.014(2) -0.0022(19) 0.003(2)
B18 0.031(3) 0.029(3) 0.028(3) -0.006(2) -0.004(2) 0.007(2)
C7 0.027(2) 0.019(2) 0.031(2) -0.0092(17) 0.0001(17) -0.0026(16)
C9 0.043(3) 0.036(3) 0.031(3) 0.000(2) -0.010(2) 0.004(2)
C8 0.040(3) 0.031(2) 0.028(2) -0.011(2) 0.004(2) -0.005(2)
O1 0.0175(14) 0.0269(15) 0.0273(15) 0.0014(13) -0.0034(12) -0.0034(11)
B16 0.026(2) 0.026(2) 0.031(3) -0.011(2) -0.003(2) 0.0016(19)
B19 0.024(2) 0.033(3) 0.024(2) -0.008(2) -0.0004(19) 0.006(2)
C27 0.041(3) 0.039(3) 0.052(3) -0.011(3) -0.004(3) -0.003(2)
Cl4 0.0579(11) 0.0780(14) 0.130(2) 0.0243(14) 0.0202(12) -0.0034(10)

loop_
_atom_type_symbol
_atom_type_description
_atom_type_scat_dispersion_real
_atom_type_scat_dispersion_imag
_atom_type_scat_source
C C 0.0033 0.0016 'International Tables Vol C Tables 4.2.6.8 and 6.1.1.4'
H H 0.0000 0.0000 'International Tables Vol C Tables 4.2.6.8 and 6.1.1.4'
O O 0.0106 0.0060 'International Tables Vol C Tables 4.2.6.8 and 6.1.1.4'
N N 0.0061 0.0033 'International Tables Vol C Tables 4.2.6.8 and 6.1.1.4'
B B 0.0013 0.0007 'International Tables Vol C Tables 4.2.6.8 and 6.1.1.4'
Bi Bi -4.1077 10.2566 'International Tables Vol C Tables 4.2.6.8 and 6.1.1.4'
Cl Cl 0.1484 0.1585 'International Tables Vol C Tables 4.2.6.8 and 6.1.1.4'

loop_
_exptl_crystal_face_index_h
_exptl_crystal_face_index_k
_exptl_crystal_face_index_l
_exptl_crystal_face_perp_dist
0 0 1 0.075
0 0 -1 0.062
0 -1 0 0.147
0 1 0 0.201
9 0 0 0.108
-1 0 0 0.070
0 1 -1 0.107
0 -1 -1 0.148
1 1 0 0.150

loop_
_geom_angle_atom_site_label_1
_geom_angle_atom_site_label_2
_geom_angle_atom_site_label_3
_geom_angle
C1 Bi1 N1 74.67(14)
C1 Bi1 Cl1 93.22(11)
N1 Bi1 Cl1 88.02(9)
C1 Bi1 O1 69.55(13)
N1 Bi1 O1 144.20(11)
Cl1 Bi1 O1 94.68(8)
C9 N1 C8 110.0(4)
C9 N1 C7 110.6(4)
C8 N1 C7 109.3(3)
C9 N1 Bi1 113.4(3)
C8 N1 Bi1 108.4(3)
C7 N1 Bi1 105.0(2)
Cl4 C28 Cl5 111.5(5)
Cl4 C28 H28A 112.6
Cl5 C28 H28A 110.5
Cl4 C28 H28B 107.7
Cl5 C28 H28B 106.1
H28A C28 H28B 108.1
C4 C3 C2 119.6(4)
C4 C3 H3 119.8
C2 C3 H3 120.6
B26 B22 B17 107.7(4)
B26 B22 B21 59.8(3)
B17 B22 B21 110.5(3)
B26 B22 B23 59.8(3)
B17 B22 B23 61.0(3)
B21 B22 B23 110.1(4)
B26 B22 B16 107.5(4)
B17 B22 B16 61.3(3)
B21 B22 B16 60.9(3)
B23 B22 B16 110.4(4)
B26 B22 H22 123.3
B17 B22 H22 120.4
B21 B22 H22 120.3
B23 B22 H22 120.3
B16 B22 H22 120.6
O1 C10 C6 108.7(3)
O1 C10 H10A 110.1
C6 C10 H10A 109.9
O1 C10 H10B 110.1
C6 C10 H10B 109.8
H10A C10 H10B 108.3
B22 B26 B21 61.9(3)
B22 B26 B25 112.7(4)
B21 B26 B25 62.6(3)
B22 B26 B24 112.6(4)
B21 B26 B24 113.9(4)
B25 B26 B24 62.2(3)
B22 B26 B23 61.9(3)
B21 B26 B23 113.6(4)
B25 B26 B23 113.3(4)
B24 B26 B23 62.1(3)
B22 B26 H26 119.4
B21 B26 H26 118.0
B25 B26 H26 118.4
B24 B26 H26 118.6
B23 B26 H26 118.7
O1 C11 C12 109.8(4)
O1 C11 C14 103.5(3)
C12 C11 C14 111.6(4)
O1 C11 C13 109.0(3)
C12 C11 C13 112.3(4)
C14 C11 C13 110.3(4)
C3 C4 C5 121.5(4)
C3 C4 H4 119.2
C5 C4 H4 119.3
C11 C13 H13A 109.6
C11 C13 H13B 109.3
H13A C13 H13B 109.5
C11 C13 H13C 109.5
H13A C13 H13C 109.5
H13B C13 H13C 109.5
C4 C5 C6 120.0(4)
C4 C5 H5 119.9
C6 C5 H5 120.2
B18 C15 B19 60.2(3)
B18 C15 B17 60.5(3)
B19 C15 B17 108.5(4)
B18 C15 B16 108.8(3)
B19 C15 B16 108.5(4)
B17 C15 B16 60.2(3)
B18 C15 B20 108.7(4)
B19 C15 B20 60.3(3)
B17 C15 B20 108.4(3)
B16 C15 B20 60.0(3)
B18 C15 H15 121.2
B19 C15 H15 121.9
B17 C15 H15 121.0
B16 C15 H15 121.1
B20 C15 H15 121.7
C11 C12 H12A 109.1
C11 C12 H12B 109.5
H12A C12 H12B 109.5
C11 C12 H12C 109.8
H12A C12 H12C 109.5
H12B C12 H12C 109.5
B26 B25 B24 58.9(3)
B26 B25 B19 105.2(4)
B24 B25 B19 60.2(3)
B26 B25 B20 105.1(4)
B24 B25 B20 108.5(4)
B19 B25 B20 60.3(3)
B26 B25 B21 58.7(3)
B24 B25 B21 108.0(4)
B19 B25 B21 108.0(4)
B20 B25 B21 59.9(3)
B26 B25 H25 124.6
B24 B25 H25 121.1
B19 B25 H25 121.9
B20 B25 H25 122.0
B21 B25 H25 121.9
C1 C6 C5 118.5(4)
C1 C6 C10 120.0(4)
C5 C6 C10 121.5(4)
C11 C14 H14A 109.7
C11 C14 H14B 109.8
H14A C14 H14B 109.5
C11 C14 H14C 108.9
H14A C14 H14C 109.5
H14B C14 H14C 109.5
B21 B20 B25 60.1(3)
B21 B20 B16 59.9(3)
B25 B20 B16 108.0(3)
B21 B20 C15 107.4(3)
B25 B20 C15 107.2(4)
B16 B20 C15 59.9(3)
B21 B20 B19 107.7(4)
B25 B20 B19 59.7(3)
B16 B20 B19 107.8(4)
C15 B20 B19 59.6(3)
B21 B20 H20 121.8
B25 B20 H20 121.7
B16 B20 H20 121.8
C15 B20 H20 122.5
B19 B20 H20 121.9
B22 B17 B23 59.7(3)
B22 B17 C15 106.6(3)
B23 B17 C15 107.3(4)
B22 B17 B16 59.7(3)
B23 B17 B16 108.1(4)
C15 B17 B16 59.9(3)
B22 B17 B18 106.9(4)
B23 B17 B18 59.7(3)
C15 B17 B18 59.7(3)
B16 B17 B18 108.0(3)
B22 B17 H17 122.9
B23 B17 H17 122.0
C15 B17 H17 122.1
B16 B17 H17 121.5
B18 B17 H17 121.9
C3 C2 C1 118.6(4)
C3 C2 C7 122.5(4)
C1 C2 C7 118.8(4)
B26 B23 B22 58.3(3)
B26 B23 B24 58.9(3)
B22 B23 B24 107.1(4)
B26 B23 B18 105.5(4)
B22 B23 B18 107.1(4)
B24 B23 B18 60.4(3)
B26 B23 B17 105.1(4)
B22 B23 B17 59.3(3)
B24 B23 B17 108.7(4)
B18 B23 B17 60.5(3)
B26 B23 H23 124.2
B22 B23 H23 122.3
B24 B23 H23 121.6
B18 B23 H23 122.4
B17 B23 H23 122.0
B26 B24 B23 59.0(3)
B26 B24 B25 58.9(3)
B23 B24 B25 108.0(4)
B26 B24 B19 105.0(4)
B23 B24 B19 107.7(4)
B25 B24 B19 59.9(3)
B26 B24 B18 105.1(4)
B23 B24 B18 59.9(3)
B25 B24 B18 107.9(4)
B19 B24 B18 59.9(3)
B26 B24 H24 124.5
B23 B24 H24 121.2
B25 B24 H24 121.9
B19 B24 H24 122.6
B18 B24 H24 122.0
C6 C1 C2 121.8(4)
C6 C1 Bi1 121.8(3)
C2 C1 Bi1 116.3(3)
B26 B21 B22 58.4(3)
B26 B21 B16 105.5(4)
B22 B21 B16 59.7(3)
B26 B21 B20 105.3(4)
B22 B21 B20 107.1(4)
B16 B21 B20 60.2(3)
B26 B21 B25 58.8(3)
B22 B21 B25 106.8(4)
B16 B21 B25 108.1(4)
B20 B21 B25 60.0(3)
B26 B21 H21 124.3
B22 B21 H21 122.4
B16 B21 H21 121.7
B20 B21 H21 122.3
B25 B21 H21 122.1
C15 B18 B23 107.5(4)
C15 B18 B19 59.9(3)
B23 B18 B19 107.7(4)
C15 B18 B24 107.7(4)
B23 B18 B24 59.8(3)
B19 B18 B24 60.0(3)
C15 B18 B17 59.9(3)
B23 B18 B17 59.8(3)
B19 B18 B17 107.8(4)
B24 B18 B17 107.6(4)
C15 B18 H18 122.0
B23 B18 H18 122.2
B19 B18 H18 121.5
B24 B18 H18 121.7
B17 B18 H18 122.2
N1 C7 C2 110.6(3)
N1 C7 H7A 109.2
C2 C7 H7A 109.3
N1 C7 H7B 109.8
C2 C7 H7B 109.9
H7A C7 H7B 108.1
N1 C9 H9A 108.7
N1 C9 H9B 109.7
H9A C9 H9B 109.5
N1 C9 H9C 110.0
H9A C9 H9C 109.5
H9B C9 H9C 109.5
N1 C8 H8A 109.2
N1 C8 H8B 109.7
H8A C8 H8B 109.5
N1 C8 H8C 109.5
H8A C8 H8C 109.5
H8B C8 H8C 109.5
C10 O1 C11 116.5(3)
C10 O1 Bi1 110.9(2)
C11 O1 Bi1 130.1(2)
B22 B16 B21 59.4(3)
B22 B16 C15 106.1(4)
B21 B16 C15 107.5(4)
B22 B16 B20 106.7(4)
B21 B16 B20 59.9(3)
C15 B16 B20 60.1(3)
B22 B16 B17 59.1(3)
B21 B16 B17 107.6(4)
C15 B16 B17 59.8(3)
B20 B16 B17 108.0(4)
B22 B16 H16 123.5
B21 B16 H16 121.9
C15 B16 H16 122.1
B20 B16 H16 121.6
B17 B16 H16 121.9
C15 B19 B25 107.8(4)
C15 B19 B18 59.9(3)
B25 B19 B18 108.1(4)
C15 B19 B24 107.8(3)
B25 B19 B24 59.9(3)
B18 B19 B24 60.2(3)
C15 B19 B20 60.1(3)
B25 B19 B20 60.0(3)
B18 B19 B20 108.3(4)
B24 B19 B20 108.0(4)
C15 B19 H19 121.9
B25 B19 H19 121.7
B18 B19 H19 121.6
B24 B19 H19 121.8
B20 B19 H19 121.5
Cl2 C27 Cl3 112.7(3)
Cl2 C27 H27A 109.2
Cl3 C27 H27A 109.1
Cl2 C27 H27B 109.2
Cl3 C27 H27B 108.8
H27A C27 H27B 107.8

loop_
_geom_bond_atom_site_label_1
_geom_bond_atom_site_label_2
_geom_bond_distance
Bi1 C1 2.180(4)
Bi1 N1 2.419(3)
Bi1 Cl1 2.4819(11)
Bi1 O1 2.534(3)
Cl3 C27 1.739(6)
Cl5 C28 1.822(9)
Cl2 C27 1.732(6)
N1 C9 1.481(6)
N1 C8 1.484(6)
N1 C7 1.491(6)
C28 Cl4 1.680(8)
C28 H28A 0.9701
C28 H28B 0.9701
C3 C4 1.374(7)
C3 C2 1.394(6)
C3 H3 0.9300
B22 B26 1.688(7)
B22 B17 1.743(7)
B22 B21 1.748(7)
B22 B23 1.751(8)
B22 B16 1.753(7)
B22 H22 1.1000
C10 O1 1.440(5)
C10 C6 1.493(6)
C10 H10A 0.9701
C10 H10B 0.9699
B26 B21 1.712(8)
B26 B25 1.714(7)
B26 B24 1.715(7)
B26 B23 1.716(7)
B26 H26 1.0999
C11 O1 1.479(5)
C11 C12 1.513(6)
C11 C14 1.517(6)
C11 C13 1.521(6)
C4 C5 1.381(7)
C4 H4 0.9300
C13 H13A 0.9600
C13 H13B 0.9600
C13 H13C 0.9599
C5 C6 1.391(6)
C5 H5 0.9299
C15 B18 1.770(7)
C15 B19 1.771(7)
C15 B17 1.774(7)
C15 B16 1.777(7)
C15 B20 1.779(7)
C15 H15 1.1000
C12 H12A 0.9601
C12 H12B 0.9600
C12 H12C 0.9600
B25 B24 1.772(8)
B25 B19 1.772(7)
B25 B20 1.777(8)
B25 B21 1.779(7)
B25 H25 1.1001
C6 C1 1.387(6)
C14 H14A 0.9601
C14 H14B 0.9600
C14 H14C 0.9599
B20 B21 1.775(7)
B20 B16 1.779(7)
B20 B19 1.783(7)
B20 H20 1.1000
B17 B23 1.772(7)
B17 B16 1.782(7)
B17 B18 1.785(8)
B17 H17 1.1000
C2 C1 1.395(6)
C2 C7 1.500(6)
B23 B24 1.770(7)
B23 B18 1.771(7)
B23 H23 1.1000
B24 B19 1.778(8)
B24 B18 1.781(8)
B24 H24 1.1000
B21 B16 1.774(7)
B21 H21 1.1001
B18 B19 1.775(7)
B18 H18 1.1000
C7 H7A 0.9699
C7 H7B 0.9700
C9 H9A 0.9600
C9 H9B 0.9601
C9 H9C 0.9600
C8 H8A 0.9600
C8 H8B 0.9599
C8 H8C 0.9600
B16 H16 1.1000
B19 H19 1.1000
C27 H27A 0.9700
C27 H27B 0.9701
